data_4508821
loop_
_publ_author_name
'Trivedi, Darshak R.'
'Dastidar, Parthasarathi'

_publ_section_title
;
 Cation-Induced Supramolecular Isomerism in the Hydrogen-Bonded Network of
 Secondary Ammonium Monocarboxylate Salts:&#x2009; A New Class of Organo
 Gelator and Their Structures
;
_journal_issue 9
_journal_name_full 'Crystal Growth &amp; Design'
_journal_page_first 2114
_journal_paper_doi 10.1021/cg060325c
_journal_volume 6
_journal_year 2006
_chemical_formula_sum 'C21 H20 Cl N O2'
_chemical_formula_weight 353.83
_chemical_name_systematic
; 
 ? 
;
_space_group_IT_number 14
_symmetry_cell_setting monoclinic
_symmetry_space_group_name_Hall '-P 2ybc'
_symmetry_space_group_name_H-M 'P 1 21/c 1'
_atom_sites_solution_hydrogens geom
_atom_sites_solution_primary direct
_atom_sites_solution_secondary difmap
_audit_creation_method SHELXL-97
_cell_angle_alpha 90.00
_cell_angle_beta 97.3840(10)
_cell_angle_gamma 90.00
_cell_formula_units_Z 4
_cell_length_a 10.5042(8)
_cell_length_b 9.2210(7)
_cell_length_c 19.4703(15)
_cell_measurement_temperature 293(2)
_cell_volume 1870.2(2)
_computing_cell_refinement 'BRUKER AXS SMART 3'
_computing_data_collection 'BRUKER AXS SMART 3'
_computing_data_reduction 'BRUKER AXS SMART 3'
_computing_molecular_graphics 'PLATON; 'MERCURY 1.2'
_computing_structure_refinement 'SHELXL-97 (Sheldrick, 1997)'
_computing_structure_solution 'SHELXS-97 (Sheldrick, 1990)'
_diffrn_ambient_temperature 293(2)
_diffrn_detector_area_resol_mean 0.3
_diffrn_measured_fraction_theta_full 0.999
_diffrn_measured_fraction_theta_max 0.999
_diffrn_measurement_device_type 'BRUKER SMART CCD AREA DETECTOR'
_diffrn_measurement_method PHI-OMEGA
_diffrn_radiation_monochromator graphite
_diffrn_radiation_source 'fine-focus sealed tube'
_diffrn_radiation_type MoK\a
_diffrn_radiation_wavelength 0.71073
_diffrn_reflns_av_R_equivalents 0.0142
_diffrn_reflns_av_sigmaI/netI 0.0156
_diffrn_reflns_limit_h_max 9
_diffrn_reflns_limit_h_min -11
_diffrn_reflns_limit_k_max 9
_diffrn_reflns_limit_k_min -9
_diffrn_reflns_limit_l_max 20
_diffrn_reflns_limit_l_min -20
_diffrn_reflns_number 7251
_diffrn_reflns_theta_full 22.50
_diffrn_reflns_theta_max 22.50
_diffrn_reflns_theta_min 1.95
_diffrn_standards_decay_% <10
_exptl_absorpt_coefficient_mu 0.217
_exptl_absorpt_correction_type SADABS
_exptl_crystal_colour COLOURLESS
_exptl_crystal_density_diffrn 1.257
_exptl_crystal_density_method 'not measured'
_exptl_crystal_description PLATE
_exptl_crystal_F_000 744
_exptl_crystal_size_max 0.48
_exptl_crystal_size_mid 0.37
_exptl_crystal_size_min 0.21
_refine_diff_density_max 0.578
_refine_diff_density_min -0.484
_refine_diff_density_rms 0.035
_refine_ls_extinction_method none
_refine_ls_goodness_of_fit_ref 1.049
_refine_ls_hydrogen_treatment mixed
_refine_ls_matrix_type full
_refine_ls_number_parameters 306
_refine_ls_number_reflns 2435
_refine_ls_number_restraints 0
_refine_ls_restrained_S_all 1.049
_refine_ls_R_factor_all 0.0569
_refine_ls_R_factor_gt 0.0518
_refine_ls_shift/su_max 0.001
_refine_ls_shift/su_mean 0.000
_refine_ls_structure_factor_coef Fsqd
_refine_ls_weighting_details 'calc w=1/[\s^2^(Fo^2^)+(0.0837P)^2^+0.9632P] where P=(Fo^2^+2Fc^2^)/3'
_refine_ls_weighting_scheme calc
_refine_ls_wR_factor_gt 0.1475
_refine_ls_wR_factor_ref 0.1536
_reflns_number_gt 2147
_reflns_number_total 2435
_reflns_threshold_expression >2sigma(I)
_cod_data_source_file cg060325csup8.cif
_cod_data_source_block dt0980m
_cod_depositor_comments
;
The following automatic conversions were performed:

'_symmetry_cell_setting' value 'MONOCLINIC' changed to 'monoclinic'
according to /home/saulius/struct/CIF-dictionaries/cif_core.dic
dictionary named 'cif_core.dic' version 2.4.2 from 2011-04-26.

Automatic conversion script
Id: cif_fix_values 1891 2012-01-12 08:04:46Z andrius 
;
_cod_original_sg_symbol_H-M 'P 2(1)/C'
_cod_database_code 4508821

loop_
_symmetry_equiv_pos_as_xyz
'x, y, z'
'-x, y+1/2, -z+1/2'
'-x, -y, -z'
'x, -y-1/2, z-1/2'

loop_
_atom_site_label
_atom_site_type_symbol
_atom_site_fract_x
_atom_site_fract_y
_atom_site_fract_z
_atom_site_U_iso_or_equiv
_atom_site_adp_type
_atom_site_occupancy
_atom_site_symmetry_multiplicity
_atom_site_calc_flag
Cl1 Cl 0.30963(18) 0.08396(13) 1.07470(5) 0.1528(7) Uani 1 1 d
N1 N 0.4331(2) 0.5576(3) 0.77956(12) 0.0570(6) Uani 1 1 d
O1 O 0.40213(19) 0.0564(2) 0.81423(10) 0.0710(6) Uani 1 1 d
O2 O 0.34920(18) 0.2727(2) 0.76922(10) 0.0674(6) Uani 1 1 d
C1 C 0.3509(2) 0.1790(3) 0.81567(14) 0.0577(7) Uani 1 1 d
C2 C 0.2871(2) 0.2163(3) 0.87878(13) 0.0567(7) Uani 1 1 d
C3 C 0.3167(3) 0.1360(3) 0.93908(15) 0.0712(8) Uani 1 1 d
C4 C 0.2635(4) 0.1778(4) 0.99766(16) 0.0862(10) Uani 1 1 d
C5 C 0.1811(4) 0.2947(4) 0.9963(2) 0.0901(11) Uani 1 1 d
C6 C 0.1524(3) 0.3730(5) 0.93687(18) 0.0813(9) Uani 1 1 d
C7 C 0.2049(3) 0.3335(4) 0.87829(17) 0.0699(8) Uani 1 1 d
C9 C 0.5690(3) 0.3974(3) 0.93571(16) 0.0707(8) Uani 1 1 d
C10 C 0.6670(4) 0.3059(4) 0.9635(2) 0.0874(10) Uani 1 1 d
C11 C 0.7824(4) 0.3056(4) 0.9376(2) 0.0866(10) Uani 1 1 d
C12 C 0.8009(3) 0.3954(4) 0.88379(19) 0.0785(9) Uani 1 1 d
C13 C 0.7048(3) 0.4867(4) 0.85631(16) 0.0681(8) Uani 1 1 d
C14 C 0.5876(2) 0.4889(3) 0.88170(14) 0.0603(7) Uani 1 1 d
C15 C 0.4845(3) 0.5931(4) 0.85242(16) 0.0667(8) Uani 1 1 d
C16 C 0.3452(3) 0.6705(4) 0.74480(18) 0.0664(8) Uani 1 1 d
C17 C 0.2187(2) 0.6851(3) 0.77248(14) 0.0583(7) Uani 1 1 d
C18 C 0.1126(3) 0.6075(4) 0.74301(17) 0.0688(8) Uani 1 1 d
C19 C -0.0046(3) 0.6256(4) 0.76591(19) 0.0791(9) Uani 1 1 d
C20 C -0.0181(3) 0.7200(4) 0.81804(19) 0.0785(9) Uani 1 1 d
C21 C 0.0853(3) 0.7966(4) 0.84797(19) 0.0784(9) Uani 1 1 d
C22 C 0.2037(3) 0.7801(3) 0.82507(17) 0.0680(8) Uani 1 1 d
H1N1 H 0.500(3) 0.557(3) 0.7497(15) 0.070(8) Uiso 1 1 d
H1N2 H 0.398(3) 0.474(4) 0.7780(14) 0.065(9) Uiso 1 1 d
H3 H 0.377(3) 0.057(3) 0.9392(14) 0.070(8) Uiso 1 1 d
H5 H 0.145(4) 0.326(4) 1.038(2) 0.119(13) Uiso 1 1 d
H6 H 0.098(3) 0.452(4) 0.9392(17) 0.090(11) Uiso 1 1 d
H7 H 0.185(3) 0.389(3) 0.8368(16) 0.073(9) Uiso 1 1 d
H9 H 0.490(3) 0.399(3) 0.9544(15) 0.069(8) Uiso 1 1 d
H10 H 0.651(4) 0.251(4) 0.998(2) 0.102(13) Uiso 1 1 d
H11 H 0.849(4) 0.244(4) 0.959(2) 0.108(12) Uiso 1 1 d
H12 H 0.881(3) 0.392(4) 0.8657(17) 0.089(10) Uiso 1 1 d
H13 H 0.721(3) 0.556(3) 0.8211(16) 0.074(9) Uiso 1 1 d
H15B H 0.409(3) 0.589(3) 0.8770(16) 0.076(9) Uiso 1 1 d
H15A H 0.521(3) 0.693(4) 0.8486(16) 0.079(9) Uiso 1 1 d
H16B H 0.334(3) 0.643(3) 0.7000(17) 0.074(9) Uiso 1 1 d
H16A H 0.394(3) 0.760(4) 0.7484(15) 0.078(9) Uiso 1 1 d
H18 H 0.123(3) 0.546(3) 0.7086(16) 0.074(9) Uiso 1 1 d
H19 H -0.074(3) 0.578(4) 0.7447(18) 0.094(11) Uiso 1 1 d
H20 H -0.099(3) 0.733(3) 0.8337(15) 0.076(8) Uiso 1 1 d
H21 H 0.080(3) 0.862(4) 0.8836(19) 0.095(11) Uiso 1 1 d
H22 H 0.274(3) 0.835(3) 0.8427(15) 0.069(8) Uiso 1 1 d

loop_
_atom_site_aniso_label
_atom_site_aniso_U_11
_atom_site_aniso_U_22
_atom_site_aniso_U_33
_atom_site_aniso_U_23
_atom_site_aniso_U_13
_atom_site_aniso_U_12
Cl1 0.299(2) 0.0935(8) 0.0678(7) 0.0110(5) 0.0301(8) -0.0124(9)
N1 0.0495(13) 0.0588(15) 0.0637(14) 0.0036(11) 0.0108(10) -0.0006(11)
O1 0.0769(13) 0.0620(13) 0.0785(13) 0.0017(10) 0.0276(10) -0.0017(10)
O2 0.0762(13) 0.0662(12) 0.0617(11) 0.0050(10) 0.0158(9) -0.0077(9)
C1 0.0502(14) 0.0621(18) 0.0616(16) -0.0022(14) 0.0109(12) -0.0143(13)
C2 0.0545(14) 0.0586(16) 0.0570(15) -0.0049(13) 0.0068(11) -0.0127(13)
C3 0.090(2) 0.0570(18) 0.068(2) -0.0047(15) 0.0130(15) -0.0116(16)
C4 0.129(3) 0.071(2) 0.0595(18) -0.0054(16) 0.0187(18) -0.030(2)
C5 0.110(3) 0.088(3) 0.077(2) -0.025(2) 0.033(2) -0.017(2)
C6 0.0682(19) 0.098(3) 0.079(2) -0.017(2) 0.0132(16) 0.0050(18)
C7 0.0569(16) 0.086(2) 0.0665(19) -0.0023(17) 0.0061(14) -0.0003(15)
C9 0.0694(19) 0.074(2) 0.0687(19) -0.0063(16) 0.0082(15) -0.0115(16)
C10 0.107(3) 0.076(2) 0.076(2) 0.0066(18) -0.004(2) -0.008(2)
C11 0.080(2) 0.078(2) 0.093(3) -0.010(2) -0.019(2) 0.0121(19)
C12 0.0577(18) 0.093(2) 0.082(2) -0.0146(19) -0.0043(16) 0.0042(17)
C13 0.0539(16) 0.079(2) 0.0693(18) -0.0030(16) 0.0019(13) -0.0043(14)
C14 0.0542(15) 0.0633(17) 0.0618(16) -0.0113(14) 0.0008(12) -0.0049(13)
C15 0.0591(17) 0.070(2) 0.0711(18) -0.0094(15) 0.0065(14) 0.0006(15)
C16 0.0573(17) 0.070(2) 0.074(2) 0.0162(16) 0.0157(14) 0.0069(15)
C17 0.0527(15) 0.0579(16) 0.0648(16) 0.0129(13) 0.0091(12) 0.0039(12)
C18 0.0632(19) 0.075(2) 0.0670(18) -0.0007(16) 0.0034(14) 0.0025(15)
C19 0.0533(18) 0.092(2) 0.090(2) 0.0043(19) 0.0021(16) -0.0065(17)
C20 0.0575(19) 0.087(2) 0.095(2) 0.0147(19) 0.0231(17) 0.0068(17)
C21 0.080(2) 0.075(2) 0.083(2) -0.0022(18) 0.0225(17) 0.0111(17)
C22 0.0609(18) 0.0592(17) 0.083(2) 0.0012(15) 0.0081(15) 0.0006(14)

loop_
_atom_type_symbol
_atom_type_description
_atom_type_scat_dispersion_real
_atom_type_scat_dispersion_imag
_atom_type_scat_source
C C 0.0033 0.0016 'International Tables Vol C Tables 4.2.6.8 and 6.1.1.4'
H H 0.0000 0.0000 'International Tables Vol C Tables 4.2.6.8 and 6.1.1.4'
N N 0.0061 0.0033 'International Tables Vol C Tables 4.2.6.8 and 6.1.1.4'
O O 0.0106 0.0060 'International Tables Vol C Tables 4.2.6.8 and 6.1.1.4'
Cl Cl 0.1484 0.1585 'International Tables Vol C Tables 4.2.6.8 and 6.1.1.4'

loop_
_geom_angle_atom_site_label_1
_geom_angle_atom_site_label_2
_geom_angle_atom_site_label_3
_geom_angle
_geom_angle_site_symmetry_1
C15 N1 C16 114.0(3) .
C15 N1 H1N1 111.9(17) .
C16 N1 H1N1 100.8(17) .
C15 N1 H1N2 109.5(19) .
C16 N1 H1N2 111.9(19) .
H1N1 N1 H1N2 108(3) .
O2 O2 C1 0(10) 1
O2 C1 O2 0.00(12) 1
O2 C1 O1 125.0(2) 1
O2 C1 O1 125.0(2) .
O2 C1 C2 117.7(3) 1
O2 C1 C2 117.7(3) .
O1 C1 C2 117.3(2) .
C7 C2 C3 119.6(3) .
C7 C2 C1 120.9(3) .
C3 C2 C1 119.4(3) .
C4 C3 C2 118.5(3) .
C4 C3 H3 122.8(17) .
C2 C3 H3 118.6(17) .
C5 C4 C3 121.3(3) .
C5 C4 Cl1 120.5(3) .
C3 C4 Cl1 118.2(3) .
C6 C5 C4 119.9(3) .
C6 C5 H5 119(2) .
C4 C5 H5 121(2) .
C5 C6 C7 119.6(4) .
C5 C6 H6 116(2) .
C7 C6 H6 124(2) .
C6 C7 C2 121.1(3) .
C6 C7 H7 119.1(18) .
C2 C7 H7 119.7(18) .
C14 C9 C10 119.9(3) .
C14 C9 H9 120.1(17) .
C10 C9 H9 120.0(17) .
C11 C10 C9 120.3(4) .
C11 C10 H10 123(3) .
C9 C10 H10 117(3) .
C12 C11 C10 120.0(3) .
C12 C11 H11 122(2) .
C10 C11 H11 118(2) .
C11 C12 C13 120.0(3) .
C11 C12 H12 119(2) .
C13 C12 H12 121(2) .
C12 C13 C14 121.0(3) .
C12 C13 H13 119.6(18) .
C14 C13 H13 119.3(17) .
C9 C14 C13 118.8(3) .
C9 C14 C15 120.9(3) .
C13 C14 C15 120.3(3) .
N1 C15 C14 112.1(2) .
N1 C15 H15B 103.8(17) .
C14 C15 H15B 112.4(18) .
N1 C15 H15A 103.1(18) .
C14 C15 H15A 110.5(18) .
H15B C15 H15A 114(2) .
N1 C16 C17 115.0(2) .
N1 C16 H16B 104(2) .
C17 C16 H16B 111.2(19) .
N1 C16 H16A 105.5(18) .
C17 C16 H16A 112.6(18) .
H16B C16 H16A 108(3) .
C22 C17 C18 118.4(3) .
C22 C17 C16 121.1(3) .
C18 C17 C16 120.4(3) .
C19 C18 C17 120.7(3) .
C19 C18 H18 121(2) .
C17 C18 H18 118.2(19) .
C20 C19 C18 120.3(3) .
C20 C19 H19 120(2) .
C18 C19 H19 120(2) .
C19 C20 C21 119.9(3) .
C19 C20 H20 120.3(18) .
C21 C20 H20 119.9(18) .
C20 C21 C22 120.4(3) .
C20 C21 H21 122(2) .
C22 C21 H21 117(2) .
C17 C22 C21 120.4(3) .
C17 C22 H22 117.6(18) .
C21 C22 H22 121.9(18) .

loop_
_geom_bond_atom_site_label_1
_geom_bond_atom_site_label_2
_geom_bond_distance
_geom_bond_site_symmetry_2
Cl1 C4 1.746(3) .
N1 C15 1.488(4) .
N1 C16 1.494(4) .
N1 H1N1 0.97(3) .
N1 H1N2 0.85(3) .
O1 C1 1.254(3) .
O2 O2 0.000(5) 1
O2 C1 1.249(3) .
C1 O2 1.249(3) 1
C1 C2 1.513(4) .
C2 C7 1.383(4) .
C2 C3 1.389(4) .
C3 C4 1.388(5) .
C3 H3 0.97(3) .
C4 C5 1.380(5) .
C5 C6 1.365(5) .
C5 H5 0.97(4) .
C6 C7 1.378(5) .
C6 H6 0.93(4) .
C7 H7 0.96(3) .
C9 C14 1.382(4) .
C9 C10 1.386(5) .
C9 H9 0.95(3) .
C10 C11 1.372(5) .
C10 H10 0.88(4) .
C11 C12 1.368(5) .
C11 H11 0.95(4) .
C12 C13 1.370(4) .
C12 H12 0.95(4) .
C13 C14 1.384(4) .
C13 H13 0.97(3) .
C14 C15 1.504(4) .
C15 H15B 0.98(3) .
C15 H15A 1.01(3) .
C16 C17 1.503(4) .
C16 H16B 0.90(3) .
C16 H16A 0.97(3) .
C17 C22 1.372(4) .
C17 C18 1.385(4) .
C18 C19 1.373(4) .
C18 H18 0.89(3) .
C19 C20 1.358(5) .
C19 H19 0.90(4) .
C20 C21 1.363(5) .
C20 H20 0.95(3) .
C21 C22 1.382(4) .
C21 H21 0.92(4) .
C22 H22 0.92(3) .

loop_
_geom_hbond_atom_site_label_D
_geom_hbond_atom_site_label_H
_geom_hbond_atom_site_label_A
_geom_hbond_distance_DH
_geom_hbond_distance_HA
_geom_hbond_distance_DA
_geom_hbond_angle_DHA
_geom_hbond_site_symmetry_A
N1 H1N1 O1 0.97(3) 1.72(3) 2.673(3) 171(3) 2_656
N1 H1N1 O2 0.97(3) 2.60(3) 3.259(3) 125(2) 2_656
N1 H1N2 O2 0.85(3) 1.93(3) 2.771(3) 169(3) 1
